data_2006501
loop_
_publ_author_name
'Dahlenburg, Lutz'

_publ_section_title
;Carbonylchloro[2-(diphenylphosphino)thiophenolato-<i>P</i>,<i>S</i>]hydrido(triphenylphosphine-<i>P</i>)iridium(III)--Dichloromethane
 Solvate (4/1)
;
_journal_issue 9
_journal_name_full 'Acta Crystallographica Section C'
_journal_page_first 1190
_journal_page_last 1192
_journal_paper_doi 10.1107/S0108270197005167
_journal_volume 53
_journal_year 1997
_chemical_formula_iupac '[Ir H Cl (CO) (C18 H15 P) (C18 H24 P S)]0.25C H2 Cl2'
_chemical_formula_sum 'C37.25 H30.5 Cl1.5 Ir O P2 S'
_chemical_formula_weight 833.49
_chemical_name_systematic
;
 Carbonylchloro[2-(diphenylphosphanyl)thiophenolato-P,S]hydridotriphenyl
 phosphaneiridium(III)-Dichloromethane-(4:1)-Solvate
;
_space_group_IT_number 14
_symmetry_cell_setting monoclinic
_symmetry_space_group_name_Hall '-P 2ybc'
_symmetry_space_group_name_H-M 'P 1 21/c 1'
_audit_creation_method 'SHELXL93 (Sheldrick, 1993)'
_cell_angle_alpha 90.00
_cell_angle_beta 96.940(10)
_cell_angle_gamma 90.00
_cell_formula_units_Z 4
_cell_length_a 13.8690(10)
_cell_length_b 12.606(2)
_cell_length_c 19.699(5)
_cell_measurement_reflns_used 25
_cell_measurement_temperature 293(2)
_cell_measurement_theta_max 16
_cell_measurement_theta_min 10
_cell_volume 3418.8(11)
_computing_cell_refinement CAD-4-PC
_computing_data_collection 'CAD-4-PC (Enraf-Nonius, 1994)'
_computing_data_reduction 'MolEN (Fair, 1990)'
_computing_molecular_graphics 'XP (Siemens, 1990)'
_computing_publication_material SHELXL93
_computing_structure_refinement 'SHELXL93 (Sheldrick, 1993)'
_computing_structure_solution 'SIR92 (Altomare et al., 1994)'
_diffrn_ambient_temperature 293(2)
_diffrn_measurement_device 'Enraf-Nonius CAD-4'
_diffrn_measurement_method '\w/2\q scans'
_diffrn_radiation_monochromator graphite
_diffrn_radiation_source 'fine-focus sealed tube'
_diffrn_radiation_type MoK\a
_diffrn_radiation_wavelength 0.7107
_diffrn_reflns_av_R_equivalents 0.0200
_diffrn_reflns_av_sigmaI/netI 0.0402
_diffrn_reflns_limit_h_max 16
_diffrn_reflns_limit_h_min -17
_diffrn_reflns_limit_k_max 15
_diffrn_reflns_limit_k_min 0
_diffrn_reflns_limit_l_max 24
_diffrn_reflns_limit_l_min 0
_diffrn_reflns_number 6897
_diffrn_reflns_theta_max 25.97
_diffrn_reflns_theta_min 2.50
_diffrn_standards_decay_% <2
_diffrn_standards_interval_time 60
_diffrn_standards_number 3
_exptl_absorpt_coefficient_mu 4.206
_exptl_absorpt_correction_T_max 0.992
_exptl_absorpt_correction_T_min 0.531
_exptl_absorpt_correction_type
;
empirical via \y scans (North, Phillips & Mathews, 1968)
;
_exptl_crystal_colour 'pale yellow'
_exptl_crystal_density_diffrn 1.619
_exptl_crystal_density_method 'not measured'
_exptl_crystal_description columns
_exptl_crystal_F_000 1642
_exptl_crystal_size_max 0.4
_exptl_crystal_size_mid 0.4
_exptl_crystal_size_min 0.2
_refine_diff_density_max 1.932
_refine_diff_density_min -1.941
_refine_ls_extinction_method none
_refine_ls_goodness_of_fit_all 1.068
_refine_ls_goodness_of_fit_obs 1.123
_refine_ls_hydrogen_treatment
;
 mixed (C-H parameters constrained to parent site, Ir-H parameters refined)
;
_refine_ls_matrix_type full
_refine_ls_number_parameters 405
_refine_ls_number_reflns 6620
_refine_ls_number_restraints 3
_refine_ls_restrained_S_all 1.105
_refine_ls_restrained_S_obs 1.127
_refine_ls_R_factor_all 0.0846
_refine_ls_R_factor_obs .0555
_refine_ls_shift/esd_max 0.011
_refine_ls_shift/esd_mean 0.002
_refine_ls_structure_factor_coef Fsqd
_refine_ls_weighting_details 'w = 1/[\s^2^(Fo^2^)+(0.09P)^2^+12.69P] with P = (Fo^2^+2Fc^2^)/3'
_refine_ls_weighting_scheme calc
_refine_ls_wR_factor_all 0.1672
_refine_ls_wR_factor_obs .1462
_reflns_number_observed 5010
_reflns_number_total 6693
_reflns_observed_criterion >2sigma(I)
_cod_data_source_file jz1186.cif
_cod_data_source_block kueh07
_cod_depositor_comments
;
The following automatic conversions were performed:
'_symmetry_cell_setting' value 'Monoclinic' changed to 'monoclinic'
according to '/home/saulius/struct/CIF-dictionaries/cif_core.dic'
dictionary named 'cif_core.dic' version 2.4.1 from 2010-06-29.

Automatic conversion script
Id: cif_fix_enum 1527 2010-12-29 10:47:43Z saulius 
;
_cod_original_sg_symbol_H-M 'P 21/c'
_cod_original_formula_sum 'C37.25 H30.50 Cl1.50 Ir O P2 S'
_cod_database_code 2006501

loop_
_symmetry_equiv_pos_as_xyz
'x, y, z'
'-x, y+1/2, -z+1/2'
'-x, -y, -z'
'x, -y-1/2, z-1/2'

loop_
_atom_site_aniso_label
_atom_site_aniso_U_11
_atom_site_aniso_U_22
_atom_site_aniso_U_33
_atom_site_aniso_U_12
_atom_site_aniso_U_13
_atom_site_aniso_U_23
Ir .0562(2) .0342(2) .0325(2) -.0059(2) .00304(14) -.00099(15)
Cl1 .094(2) .060(2) .060(2) -.0037(15) .0112(15) -.0007(13)
Cl2 .080(4) .055(3) .063(3) -.012(3) .002(3) -.003(3)
S .079(2) .0448(13) .0436(13) -.0047(12) .0125(12) -.0049(11)
P1 .0496(12) .0362(12) .0345(11) -.0056(10) .0042(9) -.0012(9)
P2 .0530(13) .0297(11) .0361(11) .0003(9) .0013(9) -.0005(9)
O .158(11) .067(6) .086(8) -.038(7) .033(7) .001(5)
C1 .065(8) .035(6) .090(10) -.002(6) .017(7) .006(6)
C2 .048(5) .038(4) .046(5) .002(4) .011(4) .003(4)
C3 .054(5) .052(5) .040(5) .007(4) .004(4) .006(4)
C4 .060(6) .067(7) .047(6) .013(5) .012(5) .006(5)
C5 .070(7) .072(7) .064(7) .007(6) .028(6) .017(6)
C6 .075(7) .066(7) .073(8) -.017(6) .015(6) .005(6)
C7 .060(6) .052(6) .068(7) -.013(5) .015(5) .000(5)
C8 .050(5) .047(5) .042(5) -.004(4) .004(4) -.006(4)
C9 .106(9) .054(6) .060(7) .004(6) -.028(7) -.011(5)
C10 .160(15) .095(11) .071(9) .025(10) -.059(10) -.017(8)
C11 .115(11) .088(10) .072(9) -.009(9) -.036(8) -.032(8)
C12 .113(10) .067(8) .076(8) -.030(8) -.004(8) -.031(7)
C13 .088(8) .055(6) .052(6) -.011(6) -.003(5) -.008(5)
C14 .066(6) .023(4) .032(4) -.002(4) .005(4) -.003(3)
C15 .059(6) .051(5) .042(5) -.002(5) .009(4) .003(4)
C16 .087(8) .042(5) .063(7) .005(5) .008(6) .016(5)
C17 .066(7) .043(6) .073(7) .014(5) -.002(6) -.005(5)
C18 .070(7) .061(7) .076(8) .011(6) .019(6) -.006(6)
C19 .080(7) .050(6) .061(7) .003(5) .020(6) .012(5)
C20 .051(5) .043(5) .039(5) -.009(4) -.003(4) .006(4)
C21 .063(6) .051(6) .046(5) -.012(5) .006(5) -.001(4)
C22 .059(6) .068(7) .062(7) .002(5) .016(5) .000(5)
C23 .049(5) .081(8) .053(6) -.013(6) -.009(5) .010(6)
C24 .074(7) .058(6) .055(6) -.010(6) -.007(5) -.010(5)
C25 .067(6) .036(5) .053(6) -.011(4) -.002(5) -.003(4)
C26 .061(6) .041(5) .038(5) .004(4) .002(4) -.001(4)
C27 .083(7) .043(5) .051(6) -.005(5) .001(5) .013(5)
C28 .086(8) .050(6) .071(8) -.005(6) .005(6) .025(6)
C29 .102(9) .076(8) .052(7) .007(7) -.004(6) .031(6)
C30 .125(11) .070(8) .048(6) -.009(8) -.023(7) .017(6)
C31 .100(9) .048(6) .056(6) .001(6) -.023(6) .008(5)
C32 .056(5) .045(5) .041(5) -.004(4) .008(4) -.005(4)
C33 .062(6) .056(7) .072(7) .007(5) .018(5) -.006(5)
C34 .081(8) .059(7) .102(11) -.015(6) .029(8) -.027(7)
C35 .092(9) .078(9) .086(10) -.028(7) .042(8) -.039(8)
C36 .098(9) .083(9) .046(6) -.027(8) .011(6) -.018(6)
C37 .088(8) .063(7) .050(6) -.005(6) .005(6) -.013(5)

loop_
_atom_site_label
_atom_site_fract_x
_atom_site_fract_y
_atom_site_fract_z
_atom_site_U_iso_or_equiv
_atom_site_thermal_displace_type
_atom_site_calc_flag
_atom_site_refinement_flags
_atom_site_occupancy
_atom_site_disorder_group
_atom_site_type_symbol
Ir .70058(3) -.07531(3) .89228(2) .04114(14) Uani d D 1 . Ir
H .798(4) -.121(8) .932(5) .06(3) Uiso d D 1 . H
Cl1 .6397(2) -.0579(2) 1.0024(2) .0712(8) Uani d . 1 . Cl
Cl2 .9802(4) -.5349(5) .9292(3) .0666(14) Uani d P .50 . Cl
S .7779(2) -.0859(2) .79230(13) .0555(6) Uani d . 1 . S
P1 .7655(2) .0935(2) .90528(11) .0402(5) Uani d . 1 . P
P2 .6482(2) -.2533(2) .88558(11) .0399(5) Uani d . 1 . P
O .5191(8) .0017(8) .8114(5) .102(3) Uani d D 1 . O
C1 .5850(8) -.0253(9) .8400(7) .063(3) Uani d D 1 . C
C2 .8512(6) .1104(7) .8433(5) .043(2) Uani d . 1 . C
C3 .8511(7) .0291(8) .7932(5) .049(2) Uani d . 1 . C
C4 .9148(7) .0396(9) .7454(5) .058(3) Uani d . 1 . C
H4 .9164(7) -.0121(9) .7119(5) .086 Uiso calc R 1 . H
C5 .9770(8) .1262(10) .7462(6) .067(3) Uani d . 1 . C
H5 1.0191(8) .1320(10) .7131(6) .101 Uiso calc R 1 . H
C6 .9770(9) .2026(10) .7950(6) .071(3) Uani d . 1 . C
H6 1.0196(9) .2597(10) .7959(6) .106 Uiso calc R 1 . H
C7 .9126(7) .1939(8) .8433(6) .059(3) Uani d . 1 . C
H7 .9115(7) .2465(8) .8763(6) .089 Uiso calc R 1 . H
C8 .8332(7) .1258(8) .9871(5) .047(2) Uani d . 1 . C
C9 .8820(10) .0485(9) 1.0259(6) .077(4) Uani d . 1 . C
H9 .8756(10) -.0219(9) 1.0120(6) .115 Uiso calc R 1 . H
C10 .9412(14) .0735(12) 1.0860(8) .115(6) Uani d . 1 . C
H10 .9728(14) .0195(12) 1.1120(8) .172 Uiso calc R 1 . H
C11 .9532(11) .1747(12) 1.1068(7) .096(5) Uani d . 1 . C
H11 .9983(11) .1915(12) 1.1441(7) .143 Uiso calc R 1 . H
C12 .8990(11) .2525(11) 1.0727(7) .087(4) Uani d . 1 . C
H12 .9007(11) .3213(11) 1.0899(7) .130 Uiso calc R 1 . H
C13 .8402(9) .2278(9) 1.0113(6) .066(3) Uani d . 1 . C
H13 .8056(9) .2815(9) .9869(6) .099 Uiso calc R 1 . H
C14 .6769(7) .1988(6) .8891(4) .040(2) Uani d . 1 . C
C15 .6786(7) .2729(8) .8384(5) .050(2) Uani d . 1 . C
H15 .7305(7) .2743(8) .8125(5) .075 Uiso calc R 1 . H
C16 .6029(9) .3466(8) .8250(6) .064(3) Uani d . 1 . C
H16 .6043(9) .3956(8) .7898(6) .096 Uiso calc R 1 . H
C17 .5279(8) .3472(8) .8629(6) .061(3) Uani d . 1 . C
H17 .4792(8) .3979(8) .8546(6) .092 Uiso calc R 1 . H
C18 .5233(8) .2735(9) .9132(6) .069(3) Uani d . 1 . C
H18 .4707(8) .2728(9) .9384(6) .103 Uiso calc R 1 . H
C19 .5981(8) .1988(9) .9268(6) .063(3) Uani d . 1 . C
H19 .5952(8) .1490(9) .9613(6) .094 Uiso calc R 1 . H
C20 .5171(6) -.2675(7) .8667(4) .045(2) Uani d . 1 . C
C21 .4564(7) -.1965(8) .8965(5) .054(2) Uani d . 1 . C
H21 .4834(7) -.1433(8) .9255(5) .080 Uiso calc R 1 . H
C22 .3572(8) -.2053(9) .8827(6) .062(3) Uani d . 1 . C
H22 .3171(8) -.1577(9) .9021(6) .093 Uiso calc R 1 . H
C23 .3168(8) -.2855(10) .8399(5) .062(3) Uani d . 1 . C
H23 .2497(8) -.2904(10) .8301(5) .094 Uiso calc R 1 . H
C24 .3757(8) -.3582(9) .8117(6) .063(3) Uani d . 1 . C
H24 .3483(8) -.4122(9) .7836(6) .095 Uiso calc R 1 . H
C25 .4756(7) -.3495(7) .8260(5) .053(2) Uani d . 1 . C
H25 .5154(7) -.3990(7) .8081(5) .079 Uiso calc R 1 . H
C26 .6798(7) -.3312(7) .9637(5) .047(2) Uani d . 1 . C
C27 .6374(9) -.4305(8) .9702(6) .060(3) Uani d . 1 . C
H27 .5937(9) -.4574(8) .9349(6) .090 Uiso calc R 1 . H
C28 .6607(9) -.4889(9) 1.0298(6) .070(3) Uani d . 1 . C
H28 .6323(9) -.5550(9) 1.0341(6) .104 Uiso calc R 1 . H
C29 .7243(10) -.4509(10) 1.0817(6) .077(4) Uani d . 1 . C
H29 .7394(10) -.4913(10) 1.1211(6) .116 Uiso calc R 1 . H
C30 .7666(11) -.3529(10) 1.0767(6) .083(4) Uani d . 1 . C
H30 .8095(11) -.3270(10) 1.1128(6) .125 Uiso calc R 1 . H
C31 .7453(9) -.2916(9) 1.0170(6) .071(3) Uani d . 1 . C
H31 .7744(9) -.2258(9) 1.0132(6) .106 Uiso calc R 1 . H
C32 .6947(7) -.3311(7) .8175(5) .047(2) Uani d . 1 . C
C33 .7594(8) -.4132(8) .8318(6) .063(3) Uani d . 1 . C
H33 .7822(8) -.4300(8) .8769(6) .094 Uiso calc R 1 . H
C34 .7906(10) -.4714(10) .7774(8) .079(4) Uani d . 1 . C
H34 .8325(10) -.5287(10) .7866(8) .119 Uiso calc R 1 . H
C35 .7597(11) -.4443(11) .7114(8) .083(4) Uani d . 1 . C
H35 .7828(11) -.4813(11) .6758(8) .124 Uiso calc R 1 . H
C36 .6947(10) -.3625(11) .6968(6) .075(4) Uani d . 1 . C
H36 .6726(10) -.3460(11) .6516(6) .113 Uiso calc R 1 . H
C37 .6620(9) -.3046(9) .7495(6) .067(3) Uani d . 1 . C
H37 .6188(9) -.2487(9) .7398(6) .101 Uiso calc R 1 . H
C38 .945(3) -.463(4) .990(2) .067(12) Uiso d P .25 . C
H38A .880(3) -.485(4) .997(2) .101 Uiso calc PR .25 . H
H38B .941(3) -.390(4) .974(2) .101 Uiso calc PR .25 . H

loop_
_atom_type_symbol
_atom_type_description
_atom_type_scat_dispersion_real
_atom_type_scat_dispersion_imag
_atom_type_scat_source
C C 0.0033 0.0016 'International Tables Vol C Tables 4.2.6.8 and 6.1.1.4'
H H 0.0000 0.0000 'International Tables Vol C Tables 4.2.6.8 and 6.1.1.4'
Cl Cl 0.1484 0.1585 'International Tables Vol C Tables 4.2.6.8 and 6.1.1.4'
Ir Ir -1.4442 7.9887 'International Tables Vol C Tables 4.2.6.8 and 6.1.1.4'
O O 0.0106 0.0060 'International Tables Vol C Tables 4.2.6.8 and 6.1.1.4'
P P 0.1023 0.0942 'International Tables Vol C Tables 4.2.6.8 and 6.1.1.4'
S S 0.1246 0.1234 'International Tables Vol C Tables 4.2.6.8 and 6.1.1.4'

loop_
_geom_angle_atom_site_label_1
_geom_angle_atom_site_label_2
_geom_angle_atom_site_label_3
_geom_angle_site_symmetry_1
_geom_angle_site_symmetry_3
_geom_angle
_geom_angle_publ_flag
C1 Ir P1 . . 92.6(4) yes
C1 Ir S . . 90.3(4) yes
P1 Ir S . . 86.23(8) yes
C1 Ir P2 . . 92.9(4) yes
P1 Ir P2 . . 174.43(8) yes
S Ir P2 . . 93.88(8) yes
C1 Ir Cl1 . . 95.3(4) yes
P1 Ir Cl1 . . 89.48(9) yes
S Ir Cl1 . . 173.11(10) yes
P2 Ir Cl1 . . 89.87(9) yes
C1 Ir H . . 176(4) yes
P1 Ir H . . 89(4) yes
S Ir H . . 87(4) yes
P2 Ir H . . 85(4) yes
Cl1 Ir H . . 88(4) yes
C38 Cl2 C38 . 3_747 63.(3) ?
C3 S Ir . . 105.3(3) ?
C14 P1 C8 . . 105.1(4) ?
C14 P1 C2 . . 106.3(4) ?
C8 P1 C2 . . 105.1(4) ?
C14 P1 Ir . . 114.1(3) ?
C8 P1 Ir . . 117.3(3) ?
C2 P1 Ir . . 108.1(3) ?
C20 P2 C26 . . 104.5(4) ?
C20 P2 C32 . . 103.2(4) ?
C26 P2 C32 . . 104.8(4) ?
C20 P2 Ir . . 113.5(3) ?
C26 P2 Ir . . 114.9(3) ?
C32 P2 Ir . . 114.5(3) ?
O C1 Ir . . 178.7(12) yes
C7 C2 C3 . . 120.5(9) ?
C7 C2 P1 . . 123.6(8) ?
C3 C2 P1 . . 115.8(7) ?
C4 C3 C2 . . 117.4(9) ?
C4 C3 S . . 119.2(8) ?
C2 C3 S . . 123.4(7) ?
C3 C4 C5 . . 121.1(11) ?
C3 C4 H4 . . 119.5(7) ?
C5 C4 H4 . . 119.4(6) ?
C6 C5 C4 . . 120.8(10) ?
C6 C5 H5 . . 119.6(7) ?
C4 C5 H5 . . 119.6(6) ?
C5 C6 C7 . . 119.0(11) ?
C5 C6 H6 . . 120.5(7) ?
C7 C6 H6 . . 120.5(7) ?
C2 C7 C6 . . 121.3(11) ?
C2 C7 H7 . . 119.4(6) ?
C6 C7 H7 . . 119.4(7) ?
C9 C8 C13 . . 117.7(10) ?
C9 C8 P1 . . 120.4(8) ?
C13 C8 P1 . . 121.9(8) ?
C8 C9 C10 . . 121.0(11) ?
C8 C9 H9 . . 119.5(6) ?
C10 C9 H9 . . 119.5(8) ?
C11 C10 C9 . . 120.8(13) ?
C11 C10 H10 . . 119.6(8) ?
C9 C10 H10 . . 119.6(8) ?
C10 C11 C12 . . 119.5(12) ?
C10 C11 H11 . . 120.3(8) ?
C12 C11 H11 . . 120.3(7) ?
C11 C12 C13 . . 119.5(12) ?
C11 C12 H12 . . 120.3(7) ?
C13 C12 H12 . . 120.3(8) ?
C8 C13 C12 . . 121.0(11) ?
C8 C13 H13 . . 119.5(6) ?
C12 C13 H13 . . 119.5(8) ?
C15 C14 C19 . . 118.2(9) ?
C15 C14 P1 . . 123.8(7) ?
C19 C14 P1 . . 117.7(7) ?
C14 C15 C16 . . 120.6(9) ?
C14 C15 H15 . . 119.7(6) ?
C16 C15 H15 . . 119.7(6) ?
C17 C16 C15 . . 120.6(10) ?
C17 C16 H16 . . 119.7(6) ?
C15 C16 H16 . . 119.7(6) ?
C16 C17 C18 . . 120.2(10) ?
C16 C17 H17 . . 119.9(6) ?
C18 C17 H17 . . 119.9(7) ?
C17 C18 C19 . . 119.8(10) ?
C17 C18 H18 . . 120.1(7) ?
C19 C18 H18 . . 120.1(7) ?
C14 C19 C18 . . 120.5(10) ?
C14 C19 H19 . . 119.7(6) ?
C18 C19 H19 . . 119.7(7) ?
C25 C20 C21 . . 119.2(9) ?
C25 C20 P2 . . 121.6(8) ?
C21 C20 P2 . . 119.1(7) ?
C22 C21 C20 . . 120.2(9) ?
C22 C21 H21 . . 119.9(6) ?
C20 C21 H21 . . 119.9(5) ?
C21 C22 C23 . . 119.9(10) ?
C21 C22 H22 . . 120.0(6) ?
C23 C22 H22 . . 120.0(6) ?
C24 C23 C22 . . 120.6(10) ?
C24 C23 H23 . . 119.7(6) ?
C22 C23 H23 . . 119.7(7) ?
C23 C24 C25 . . 119.3(10) ?
C23 C24 H24 . . 120.3(6) ?
C25 C24 H24 . . 120.3(6) ?
C24 C25 C20 . . 120.7(10) ?
C24 C25 H25 . . 119.7(6) ?
C20 C25 H25 . . 119.7(6) ?
C27 C26 C31 . . 119.6(9) ?
C27 C26 P2 . . 119.8(7) ?
C31 C26 P2 . . 120.6(8) ?
C28 C27 C26 . . 119.7(11) ?
C28 C27 H27 . . 120.1(7) ?
C26 C27 H27 . . 120.2(6) ?
C29 C28 C27 . . 120.9(11) ?
C29 C28 H28 . . 119.5(7) ?
C27 C28 H28 . . 119.6(7) ?
C28 C29 C30 . . 120.5(10) ?
C28 C29 H29 . . 119.8(7) ?
C30 C29 H29 . . 119.7(7) ?
C29 C30 C31 . . 120.3(11) ?
C29 C30 H30 . . 119.9(7) ?
C31 C30 H30 . . 119.9(7) ?
C26 C31 C30 . . 119.0(11) ?
C26 C31 H31 . . 120.5(6) ?
C30 C31 H31 . . 120.5(7) ?
C33 C32 C37 . . 120.1(10) ?
C33 C32 P2 . . 122.0(8) ?
C37 C32 P2 . . 117.9(8) ?
C32 C33 C34 . . 119.3(12) ?
C32 C33 H33 . . 120.4(6) ?
C34 C33 H33 . . 120.3(8) ?
C35 C34 C33 . . 120.3(13) ?
C35 C34 H34 . . 119.9(8) ?
C33 C34 H34 . . 119.8(9) ?
C34 C35 C36 . . 120.6(12) ?
C34 C35 H35 . . 119.6(8) ?
C36 C35 H35 . . 119.7(8) ?
C35 C36 C37 . . 120.2(12) ?
C35 C36 H36 . . 119.9(8) ?
C37 C36 H36 . . 119.9(8) ?
C36 C37 C32 . . 119.5(12) ?
C36 C37 H37 . . 120.3(8) ?
C32 C37 H37 . . 120.3(6) ?
Cl2 C38 Cl2 . 3_747 117.(3) ?
Cl2 C38 H38A . . 108.0(16) ?
Cl2 C38 H38A 3_747 . 107.9(15) ?
Cl2 C38 H38B . . 108.2(17) ?
Cl2 C38 H38B 3_747 . 108.1(16) ?
H38A C38 H38B . . 107.3 ?

loop_
_geom_bond_atom_site_label_1
_geom_bond_atom_site_label_2
_geom_bond_site_symmetry_2
_geom_bond_distance
_geom_bond_publ_flag
Ir C1 . 1.904(10) yes
Ir P1 . 2.313(2) yes
Ir S . 2.357(3) yes
Ir P2 . 2.357(2) yes
Ir Cl1 . 2.431(3) yes
Ir H . 1.59(3) yes
Cl2 C38 . 1.63(5) ?
Cl2 C38 3_747 1.79(5) ?
S C3 . 1.769(11) ?
P1 C14 . 1.811(9) ?
P1 C8 . 1.811(9) ?
P1 C2 . 1.816(9) ?
P2 C20 . 1.819(9) ?
P2 C26 . 1.833(9) ?
P2 C32 . 1.840(9) ?
O C1 . 1.071(10) ?
C2 C7 . 1.355(13) ?
C2 C3 . 1.422(14) ?
C3 C4 . 1.374(13) ?
C4 C5 . 1.39(2) ?
C4 H4 . .93 ?
C5 C6 . 1.36(2) ?
C5 H5 . .93 ?
C6 C7 . 1.385(15) ?
C6 H6 . .93 ?
C7 H7 . .93 ?
C8 C9 . 1.367(15) ?
C8 C13 . 1.370(14) ?
C9 C10 . 1.39(2) ?
C9 H9 . .93 ?
C10 C11 . 1.34(2) ?
C10 H10 . .93 ?
C11 C12 . 1.36(2) ?
C11 H11 . .93 ?
C12 C13 . 1.41(2) ?
C12 H12 . .93 ?
C13 H13 . .93 ?
C14 C15 . 1.370(12) ?
C14 C19 . 1.393(13) ?
C15 C16 . 1.404(14) ?
C15 H15 . .93 ?
C16 C17 . 1.35(2) ?
C16 H16 . .93 ?
C17 C18 . 1.37(2) ?
C17 H17 . .93 ?
C18 C19 . 1.403(15) ?
C18 H18 . .93 ?
C19 H19 . .93 ?
C20 C25 . 1.390(12) ?
C20 C21 . 1.404(14) ?
C21 C22 . 1.375(14) ?
C21 H21 . .93 ?
C22 C23 . 1.39(2) ?
C22 H22 . .93 ?
C23 C24 . 1.39(2) ?
C23 H23 . .93 ?
C24 C25 . 1.385(14) ?
C24 H24 . .93 ?
C25 H25 . .93 ?
C26 C27 . 1.396(13) ?
C26 C31 . 1.395(14) ?
C27 C28 . 1.390(14) ?
C27 H27 . .93 ?
C28 C29 . 1.35(2) ?
C28 H28 . .93 ?
C29 C30 . 1.38(2) ?
C29 H29 . .93 ?
C30 C31 . 1.408(15) ?
C30 H30 . .93 ?
C31 H31 . .93 ?
C32 C33 . 1.376(14) ?
C32 C37 . 1.402(14) ?
C33 C34 . 1.41(2) ?
C33 H33 . .93 ?
C34 C35 . 1.36(2) ?
C34 H34 . .93 ?
C35 C36 . 1.38(2) ?
C35 H35 . .93 ?
C36 C37 . 1.39(2) ?
C36 H36 . .93 ?
C37 H37 . .93 ?
C38 Cl2 3_747 1.79(5) ?
C38 H38A . .97 ?
C38 H38B . .97 ?
